data_7010284
loop_
_publ_author_name
'Ainscough, Eric W.'
'Brodie, Andrew M.'
'Burrell, Anthony K.'
'Freeman, Graham H.'
'Jameson, Geoffrey B.'
'Bowmaker, Graham A.'
'Hanna, John V.'
'Healy, Peter C.'

_publ_section_title
;
 Structural and spectroscopic studies on three- and two-co-ordinate
 copper(I) halide tribenzylphosphine complexes
;
_journal_issue 2
_journal_name_full 'Journal of the Chemical Society, Dalton Transactions'
_journal_page_first 144
_journal_paper_doi 10.1039/b007698h
_journal_year 2001
_chemical_formula_moiety 'C42 H42 Cl2 Cu2 P2'
_chemical_formula_sum 'C42 H42 Cl2 Cu2 P2'
_chemical_formula_weight 806.68
_chemical_name_systematic
; 
 ? 
;
_space_group_IT_number 2
_symmetry_space_group_name_Hall '-P 1'
_symmetry_space_group_name_H-M 'P -1'
_atom_sites_solution_hydrogens geom
_atom_sites_solution_primary direct
_atom_sites_solution_secondary difmap
_audit_creation_method SHELXL-97
_cell_angle_alpha 90.02(3)
_cell_angle_beta 90.02(3)
_cell_angle_gamma 90.02(3)
_cell_formula_units_Z 1
_cell_length_a 9.7619(3)
_cell_length_b 9.7619(3)
_cell_length_c 9.7619(3)
_cell_measurement_temperature 203(2)
_cell_volume 930.26(5)
_computing_structure_refinement 'SHELXL-97 (Sheldrick, 1997)'
_computing_structure_solution 'SHELXS-97 (Sheldrick, 1990)'
_diffrn_ambient_temperature 203(2)
_diffrn_measured_fraction_theta_full 0.578
_diffrn_measured_fraction_theta_max 0.578
_diffrn_radiation_monochromator graphite
_diffrn_radiation_source 'fine-focus sealed tube'
_diffrn_radiation_type MoK\a
_diffrn_radiation_wavelength 0.71073
_diffrn_reflns_av_R_equivalents 0.0146
_diffrn_reflns_av_sigmaI/netI 0.0285
_diffrn_reflns_limit_h_max 9
_diffrn_reflns_limit_h_min -11
_diffrn_reflns_limit_k_max 12
_diffrn_reflns_limit_k_min -8
_diffrn_reflns_limit_l_max 5
_diffrn_reflns_limit_l_min -12
_diffrn_reflns_number 3522
_diffrn_reflns_theta_full 27.42
_diffrn_reflns_theta_max 27.42
_diffrn_reflns_theta_min 2.09
_exptl_absorpt_coefficient_mu 1.402
_exptl_absorpt_correction_T_max 0.7295
_exptl_absorpt_correction_T_min 0.7295
_exptl_crystal_density_diffrn 1.440
_exptl_crystal_density_method 'not measured'
_exptl_crystal_F_000 416
_exptl_crystal_size_max 0.24
_exptl_crystal_size_mid 0.24
_exptl_crystal_size_min 0.24
_refine_diff_density_max 0.665
_refine_diff_density_min -0.823
_refine_diff_density_rms 0.134
_refine_ls_extinction_method none
_refine_ls_goodness_of_fit_ref 1.050
_refine_ls_hydrogen_treatment mixed
_refine_ls_matrix_type full
_refine_ls_number_parameters 225
_refine_ls_number_reflns 2429
_refine_ls_number_restraints 162
_refine_ls_restrained_S_all 1.017
_refine_ls_R_factor_all 0.0924
_refine_ls_R_factor_gt 0.0894
_refine_ls_shift/su_max 0.046
_refine_ls_shift/su_mean 0.010
_refine_ls_structure_factor_coef Fsqd
_refine_ls_weighting_details 'calc w=1/[\s^2^(Fo^2^)+(0.1426P)^2^+6.0099P] where P=(Fo^2^+2Fc^2^)/3'
_refine_ls_weighting_scheme calc
_refine_ls_wR_factor_gt 0.2397
_refine_ls_wR_factor_ref 0.2428
_reflns_number_gt 2305
_reflns_number_total 2429
_reflns_threshold_expression >2sigma(I)
_cod_data_source_file b007698h.txt
_cod_data_source_block a20a-b
_cod_depositor_comments
;
The following automatic conversions were performed:
'_atom_site_symetry_multiplicity' tag replaced with
'_atom_site_symmetry_multiplicity'.

Automatic conversion script
Id: cif_correct_tags 1440 2010-10-19 06:21:57Z saulius 
;
_cod_database_code 7010284

loop_
_symmetry_equiv_pos_as_xyz
'x, y, z'
'-x, -y, -z'

loop_
_atom_site_label
_atom_site_type_symbol
_atom_site_fract_x
_atom_site_fract_y
_atom_site_fract_z
_atom_site_U_iso_or_equiv
_atom_site_adp_type
_atom_site_occupancy
_atom_site_symmetry_multiplicity
_atom_site_calc_flag
_atom_site_refinement_flags
_atom_site_disorder_assembly
_atom_site_disorder_group
Cu1 Cu 0.5000 0.0000 0.5000 0.0293(5) Uani 1 2 d SU . .
Cu2 Cu 1.0000 -0.5000 0.0000 0.0353(6) Uani 1 2 d SU . .
Cl2 Cl 1.1226(5) -0.3764(5) 0.1227(4) 0.0568(12) Uani 0.945(7) 1 d PU . .
P1 P 0.3697(4) -0.1303(3) 0.3692(3) 0.0272(7) Uani 0.945(7) 1 d PU . .
C1 C 0.3951(13) -0.3159(10) 0.3959(14) 0.028(3) Uani 0.945(7) 1 d PDU . .
H1A H 0.3562 -0.3434 0.4842 0.034 Uiso 0.945(7) 1 calc PR . .
H1B H 0.3486 -0.3676 0.3234 0.034 Uiso 0.945(7) 1 calc PR . .
C11 C 0.5447(15) -0.3455(9) 0.3933(14) 0.033(3) Uani 0.945(7) 1 d PDU . .
C12 C 0.6194(14) -0.3339(14) 0.5166(17) 0.042(4) Uani 0.945(7) 1 d PDU . .
H12A H 0.5759 -0.3051 0.5975 0.050 Uiso 0.945(7) 1 calc PR . .
C13 C 0.7664(17) -0.3674(15) 0.5164(17) 0.046(4) Uani 0.945(7) 1 d PDU . .
H13A H 0.8184 -0.3639 0.5974 0.055 Uiso 0.945(7) 1 calc PR . .
C14 C 0.8227(17) -0.4026(17) 0.399(2) 0.054(4) Uani 0.945(7) 1 d PDU . .
H14A H 0.9167 -0.4234 0.3980 0.064 Uiso 0.945(7) 1 calc PR . .
C15 C 0.7529(17) -0.4105(15) 0.279(2) 0.049(4) Uani 0.945(7) 1 d PDU . .
H15A H 0.7989 -0.4331 0.1972 0.059 Uiso 0.945(7) 1 calc PR . .
C16 C 0.611(2) -0.3845(17) 0.277(2) 0.061(5) Uani 0.945(7) 1 d PDU . .
H16A H 0.5618 -0.3943 0.1953 0.073 Uiso 0.945(7) 1 calc PR . .
C2 C 0.4018(16) -0.1061(11) 0.1832(11) 0.032(3) Uani 0.945(7) 1 d PDU . .
H2A H 0.4927 -0.1411 0.1590 0.038 Uiso 0.945(7) 1 calc PR . .
H2B H 0.3332 -0.1560 0.1295 0.038 Uiso 0.945(7) 1 calc PR . .
C21 C 0.3931(15) 0.0474(14) 0.1526(9) 0.037(3) Uani 0.945(7) 1 d PDU . .
C26 C 0.280(2) 0.1167(19) 0.1156(15) 0.054(4) Uani 0.945(7) 1 d PDU . .
H26A H 0.1964 0.0691 0.1063 0.065 Uiso 0.945(7) 1 calc PR . .
C25 C 0.2824(17) 0.2544(17) 0.0915(17) 0.052(4) Uani 0.945(7) 1 d PDU . .
H25A H 0.1993 0.2969 0.0677 0.062 Uiso 0.945(7) 1 calc PR . .
C24 C 0.385(2) 0.3275(16) 0.0983(18) 0.056(5) Uani 0.945(7) 1 d PDU . .
H24A H 0.3797 0.4222 0.0818 0.067 Uiso 0.945(7) 1 calc PR . .
C23 C 0.5176(17) 0.2629(19) 0.1328(17) 0.051(4) Uani 0.945(7) 1 d PDU . .
H23A H 0.5987 0.3148 0.1351 0.061 Uiso 0.945(7) 1 calc PR . .
C22 C 0.520(2) 0.1248(18) 0.1616(18) 0.059(5) Uani 0.945(7) 1 d PDU . .
H22A H 0.6017 0.0813 0.1867 0.070 Uiso 0.945(7) 1 calc PR . .
C3 C 0.1810(13) -0.1032(13) 0.4007(13) 0.032(3) Uani 0.945(7) 1 d PDU . .
H3A H 0.1525 -0.0149 0.3625 0.038 Uiso 0.945(7) 1 calc PR . .
H3B H 0.1282 -0.1756 0.3555 0.038 Uiso 0.945(7) 1 calc PR . .
C31 C 0.1546(9) -0.1055(13) 0.5484(15) 0.034(3) Uani 0.945(7) 1 d PDU . .
C36 C 0.1161(16) -0.2205(15) 0.6187(19) 0.048(4) Uani 0.945(7) 1 d PDU . .
H36A H 0.1073 -0.3036 0.5708 0.057 Uiso 0.945(7) 1 calc PR . .
C35 C 0.0913(15) -0.2184(18) 0.7494(17) 0.047(4) Uani 0.945(7) 1 d PDU . .
H35A H 0.0626 -0.2994 0.7928 0.056 Uiso 0.945(7) 1 calc PR . .
C34 C 0.105(2) -0.103(2) 0.8246(19) 0.062(5) Uani 0.945(7) 1 d PDU . .
H34A H 0.0958 -0.1096 0.9202 0.075 Uiso 0.945(7) 1 calc PR . .
C33 C 0.1336(17) 0.0227(16) 0.7677(18) 0.048(4) Uani 0.945(7) 1 d PDU . .
H33A H 0.1323 0.1038 0.8195 0.058 Uiso 0.945(7) 1 calc PR . .
C32 C 0.1648(15) 0.0219(13) 0.6245(15) 0.050(4) Uani 0.945(7) 1 d PDU . .
H32A H 0.1916 0.1031 0.5802 0.059 Uiso 0.945(7) 1 calc PR . .
Cl2' Cl 0.1244(15) -0.3775(13) 0.8660(15) 0.007(8) Uiso 0.055(7) 1 d PR . .
P1' P 0.6276(15) 0.1243(13) 0.3682(15) 0.004(8) Uiso 0.055(7) 1 d PR . .

loop_
_atom_site_aniso_label
_atom_site_aniso_U_11
_atom_site_aniso_U_22
_atom_site_aniso_U_33
_atom_site_aniso_U_23
_atom_site_aniso_U_13
_atom_site_aniso_U_12
Cu1 0.0280(15) 0.0270(11) 0.0330(13) 0.0006(9) -0.0057(11) -0.0018(10)
Cu2 0.0349(17) 0.0334(13) 0.0377(15) 0.0018(10) -0.0023(12) -0.0003(12)
Cl2 0.058(3) 0.062(3) 0.050(2) -0.009(2) -0.011(2) -0.016(2)
P1 0.029(2) 0.0277(15) 0.0247(16) -0.0012(13) -0.0017(14) -0.0014(14)
C1 0.025(7) 0.024(5) 0.035(6) 0.000(5) 0.013(5) 0.010(5)
C11 0.037(8) 0.024(5) 0.038(7) 0.000(5) 0.000(6) -0.013(5)
C12 0.021(7) 0.047(7) 0.057(9) 0.011(7) 0.006(6) -0.004(6)
C13 0.047(9) 0.044(7) 0.048(9) 0.018(7) 0.008(7) 0.006(7)
C14 0.030(8) 0.056(9) 0.075(12) 0.011(8) 0.008(8) 0.000(7)
C15 0.037(9) 0.043(7) 0.067(10) -0.004(7) 0.013(8) 0.018(7)
C16 0.067(12) 0.054(9) 0.061(11) 0.003(8) 0.002(9) 0.019(9)
C2 0.054(9) 0.018(5) 0.022(5) 0.003(4) -0.009(6) 0.003(5)
C21 0.036(8) 0.049(7) 0.024(6) -0.005(5) 0.007(5) 0.024(7)
C26 0.067(12) 0.068(10) 0.028(7) 0.005(7) -0.004(7) 0.000(9)
C25 0.044(9) 0.051(8) 0.060(10) 0.026(8) 0.006(8) 0.007(7)
C24 0.070(13) 0.041(7) 0.057(10) 0.002(7) 0.031(9) 0.017(8)
C23 0.030(8) 0.071(10) 0.052(9) 0.001(8) -0.001(7) -0.005(8)
C22 0.054(10) 0.055(9) 0.067(11) 0.022(8) -0.004(8) -0.006(8)
C3 0.033(7) 0.040(6) 0.023(6) 0.000(5) 0.009(5) 0.002(5)
C31 0.012(6) 0.040(6) 0.050(8) 0.016(6) 0.012(5) 0.007(5)
C36 0.037(9) 0.037(6) 0.069(10) 0.017(7) 0.016(8) 0.002(6)
C35 0.030(8) 0.065(9) 0.045(8) 0.012(7) 0.016(7) -0.010(7)
C34 0.077(14) 0.065(10) 0.045(9) 0.011(8) 0.004(9) 0.012(9)
C33 0.046(10) 0.047(8) 0.052(9) -0.016(7) 0.000(8) -0.002(7)
C32 0.055(10) 0.039(7) 0.054(9) 0.012(7) -0.010(8) -0.007(7)

loop_
_atom_type_symbol
_atom_type_description
_atom_type_scat_dispersion_real
_atom_type_scat_dispersion_imag
_atom_type_scat_source
C C 0.0033 0.0016 'International Tables Vol C Tables 4.2.6.8 and 6.1.1.4'
H H 0.0000 0.0000 'International Tables Vol C Tables 4.2.6.8 and 6.1.1.4'
P P 0.1023 0.0942 'International Tables Vol C Tables 4.2.6.8 and 6.1.1.4'
Cl Cl 0.1484 0.1585 'International Tables Vol C Tables 4.2.6.8 and 6.1.1.4'
Cu Cu 0.3201 1.2651 'International Tables Vol C Tables 4.2.6.8 and 6.1.1.4'

loop_
_geom_angle_atom_site_label_1
_geom_angle_atom_site_label_2
_geom_angle_atom_site_label_3
_geom_angle
_geom_angle_site_symmetry_1
_geom_angle_site_symmetry_3
_geom_angle_publ_flag
P1' Cu1 P1' 180.0 2_656 . ?
P1' Cu1 P1 71.9(4) 2_656 . ?
P1' Cu1 P1 108.1(4) . . ?
P1' Cu1 P1 108.1(4) 2_656 2_656 ?
P1' Cu1 P1 71.9(4) . 2_656 ?
P1 Cu1 P1 180.00(15) . 2_656 ?
Cl2 Cu2 Cl2 180.00(19) . 2_745 ?
Cl2 Cu2 Cl2' 72.7(4) . 1_654 ?
Cl2 Cu2 Cl2' 107.3(4) 2_745 1_654 ?
Cl2 Cu2 Cl2' 107.3(4) . 2_646 ?
Cl2 Cu2 Cl2' 72.7(4) 2_745 2_646 ?
Cl2' Cu2 Cl2' 180.0 1_654 2_646 ?
C3 P1 C1 104.2(6) . . ?
C3 P1 C2 107.8(6) . . ?
C1 P1 C2 103.9(6) . . ?
C3 P1 Cu1 112.8(4) . . ?
C1 P1 Cu1 114.0(4) . . ?
C2 P1 Cu1 113.3(4) . . ?
C3 P1 P1' 81.0(5) . 2_656 ?
C1 P1 P1' 83.1(5) . 2_656 ?
C2 P1 P1' 166.5(5) . 2_656 ?
Cu1 P1 P1' 53.3(3) . 2_656 ?
C11 C1 P1 108.6(7) . . ?
C16 C11 C12 119.1(15) . . ?
C16 C11 C1 122.5(14) . . ?
C12 C11 C1 118.4(13) . . ?
C13 C12 C11 119.0(15) . . ?
C14 C13 C12 117.7(16) . . ?
C13 C14 C15 123.9(16) . . ?
C14 C15 C16 119.4(17) . . ?
C11 C16 C15 120.8(19) . . ?
C21 C2 P1 107.9(6) . . ?
C26 C21 C22 117.0(15) . . ?
C26 C21 C2 126.1(16) . . ?
C22 C21 C2 116.8(12) . . ?
C21 C26 C25 121.7(18) . . ?
C24 C25 C26 125.2(16) . . ?
C25 C24 C23 118.5(15) . . ?
C22 C23 C24 118.5(16) . . ?
C23 C22 C21 119.1(15) . . ?
C23 C22 P1' 100.9(13) . . ?
C21 C22 P1' 116.6(10) . . ?
C31 C3 P1 109.3(7) . . ?
C36 C31 C32 117.7(14) . . ?
C36 C31 C3 123.7(15) . . ?
C32 C31 C3 118.6(11) . . ?
C36 C31 P1' 90.6(9) . 2_656 ?
C32 C31 P1' 79.8(9) . 2_656 ?
C3 C31 P1' 100.8(7) . 2_656 ?
C35 C36 C31 122.1(17) . . ?
C36 C35 C34 121.9(15) . . ?
C36 C35 Cl2' 122.0(15) . . ?
C34 C35 Cl2' 109.1(13) . . ?
C35 C34 C33 123.0(17) . . ?
C32 C33 C34 115.6(15) . . ?
C33 C32 C31 119.3(11) . . ?
C35 Cl2' Cu2 134.7(9) . 1_456 ?
Cu1 P1' C22 105.2(7) . . ?
Cu1 P1' C31 106.2(6) . 2_656 ?
C22 P1' C31 138.4(9) . 2_656 ?
Cu1 P1' P1 54.8(3) . 2_656 ?
C22 P1' P1 152.9(8) . 2_656 ?
C31 P1' P1 68.7(5) 2_656 2_656 ?

loop_
_geom_bond_atom_site_label_1
_geom_bond_atom_site_label_2
_geom_bond_distance
_geom_bond_site_symmetry_2
_geom_bond_publ_flag
Cu1 P1' 2.163(12) 2_656 ?
Cu1 P1' 2.163(12) . ?
Cu1 P1 2.205(3) . ?
Cu1 P1 2.205(3) 2_656 ?
Cu2 Cl2 2.079(4) . ?
Cu2 Cl2 2.079(4) 2_745 ?
Cu2 Cl2' 2.149(12) 1_654 ?
Cu2 Cl2' 2.149(12) 2_646 ?
P1 C3 1.887(13) . ?
P1 C1 1.847(10) . ?
P1 C2 1.858(12) . ?
P1 P1' 2.564(15) 2_656 ?
C1 C11 1.489(19) . ?
C11 C16 1.36(2) . ?
C11 C12 1.41(2) . ?
C12 C13 1.47(2) . ?
C13 C14 1.32(3) . ?
C14 C15 1.36(3) . ?
C15 C16 1.41(3) . ?
C2 C21 1.531(17) . ?
C21 C26 1.35(2) . ?
C21 C22 1.45(2) . ?
C26 C25 1.36(2) . ?
C25 C24 1.23(3) . ?
C24 C23 1.48(3) . ?
C23 C22 1.38(2) . ?
C22 P1' 2.28(2) . ?
C3 C31 1.464(19) . ?
C31 C36 1.368(17) . ?
C31 C32 1.45(2) . ?
C31 P1' 2.283(17) 2_656 ?
C36 C35 1.30(2) . ?
C35 C34 1.35(3) . ?
C35 Cl2' 1.954(19) . ?
C34 C33 1.38(3) . ?
C33 C32 1.43(2) . ?
Cl2' Cu2 2.149(12) 1_456 ?
P1' C31 2.283(17) 2_656 ?
P1' P1 2.564(15) 2_656 ?
